data_7053794
loop_
_publ_author_name
'Lama\<c, Martin'
'C\'isa\<rov\'a, Ivana'
'\<St\<epni\<cka, Petr'

_publ_section_title
;
 Preparation, coordination and catalytic use of planar-chiral
 monocarboxylated dppf analogues
;
_journal_issue 7
_journal_name_full 'New Journal of Chemistry'
_journal_page_first 1549
_journal_paper_doi 10.1039/b901262a
_journal_volume 33
_journal_year 2009
_chemical_absolute_configuration rmad
_chemical_formula_moiety 'C47 H46 Fe O7 P2'
_chemical_formula_sum 'C47 H46 Fe O7 P2'
_chemical_formula_weight 840.63
_chemical_name_common
;
1,2,5,6-Di-O-isopropylidene-alfa-D-3-glucofuranosyl (Rp)-1',2-
bis(diphenylphosphino)ferrocene-1-carboxylate
;
_chemical_name_systematic
;
1,2,5,6-Di-O-isopropylidene-alfa-D-3-glucofuranosyl
(Rp)-1',2-bis(diphenylphosphino)ferrocene-1-carboxylate
;
_space_group_IT_number 5
_symmetry_cell_setting monoclinic
_symmetry_space_group_name_Hall 'C 2y'
_symmetry_space_group_name_H-M 'C 1 2 1'
_atom_sites_solution_hydrogens geom
_atom_sites_solution_primary direct
_atom_sites_solution_secondary difmap
_audit_creation_method SHELXL-97
_cell_angle_alpha 90.00
_cell_angle_beta 110.062(1)
_cell_angle_gamma 90.00
_cell_formula_units_Z 4
_cell_length_a 34.878(1)
_cell_length_b 8.5038(2)
_cell_length_c 14.9636(4)
_cell_measurement_reflns_used 4061
_cell_measurement_temperature 150(2)
_cell_measurement_theta_max 25.35
_cell_measurement_theta_min 1.00
_cell_volume 4168.84(19)
_computing_cell_refinement 'HKL Scalepack (Otwinowski & Minor, 1997)'
_computing_data_collection 'Collect (Nonius BV, 1997-2000)'
_computing_data_reduction 'HKL Denzo and Scalepack (Otwinowski & Minor, 1997)'
_computing_molecular_graphics 'PLATON (Spek, 2001)'
_computing_structure_refinement 'SHELXL-97 (Sheldrick, 1997)'
_computing_structure_solution 'SIR97 (Altomare et al., 1994)'
_diffrn_ambient_temperature 150(2)
_diffrn_detector_area_resol_mean 9.091
_diffrn_measured_fraction_theta_full 0.997
_diffrn_measured_fraction_theta_max 0.997
_diffrn_measurement_device_type KappaCCD
_diffrn_measurement_method '\w and \p scans to fill the Ewald sphere'
_diffrn_radiation_monochromator 'horizontally mounted graphite crystal'
_diffrn_radiation_source 'fine-focus sealed tube'
_diffrn_radiation_type MoK\a
_diffrn_radiation_wavelength 0.71073
_diffrn_reflns_av_R_equivalents 0.052
_diffrn_reflns_av_sigmaI/netI 0.0382
_diffrn_reflns_limit_h_max 42
_diffrn_reflns_limit_h_min -41
_diffrn_reflns_limit_k_max 10
_diffrn_reflns_limit_k_min -10
_diffrn_reflns_limit_l_max 17
_diffrn_reflns_limit_l_min -18
_diffrn_reflns_number 28497
_diffrn_reflns_theta_full 25.39
_diffrn_reflns_theta_max 25.39
_diffrn_reflns_theta_min 1.55
_diffrn_standards_number 0
_exptl_absorpt_coefficient_mu 0.490
_exptl_absorpt_correction_type none
_exptl_crystal_colour orange
_exptl_crystal_density_diffrn 1.339
_exptl_crystal_density_method 'not measured'
_exptl_crystal_description needle
_exptl_crystal_F_000 1760
_exptl_crystal_size_max 0.27
_exptl_crystal_size_mid 0.08
_exptl_crystal_size_min 0.05
_refine_diff_density_max 0.384
_refine_diff_density_min -0.266
_refine_diff_density_rms 0.043
_refine_ls_abs_structure_details 'Flack H D (1983), Acta Cryst. A39, 876-881'
_refine_ls_abs_structure_Flack -0.009(11)
_refine_ls_extinction_method none
_refine_ls_goodness_of_fit_ref 1.051
_refine_ls_hydrogen_treatment constr
_refine_ls_matrix_type full
_refine_ls_number_parameters 518
_refine_ls_number_reflns 7640
_refine_ls_number_restraints 1
_refine_ls_restrained_S_all 1.051
_refine_ls_R_factor_all 0.0417
_refine_ls_R_factor_gt 0.0331
_refine_ls_shift/su_max 0.002
_refine_ls_shift/su_mean 0.000
_refine_ls_structure_factor_coef Fsqd
_refine_ls_weighting_details 'calc w=1/[\s^2^(Fo^2^)+(0.0302P)^2^+2.5643P] where P=(Fo^2^+2Fc^2^)/3'
_refine_ls_weighting_scheme calc
_refine_ls_wR_factor_gt 0.0679
_refine_ls_wR_factor_ref 0.0718
_reflns_number_gt 6905
_reflns_number_total 7640
_reflns_threshold_expression >2sigma(I)
_cod_data_source_file b901262asup1.cif
_cod_data_source_block ml278b
_cod_original_sg_symbol_H-M C2
_cod_database_code 7053794

loop_
_symmetry_equiv_pos_as_xyz
'x, y, z'
'-x, y, -z'
'x+1/2, y+1/2, z'
'-x+1/2, y+1/2, -z'

loop_
_atom_site_label
_atom_site_type_symbol
_atom_site_fract_x
_atom_site_fract_y
_atom_site_fract_z
_atom_site_U_iso_or_equiv
_atom_site_adp_type
_atom_site_occupancy
_atom_site_symmetry_multiplicity
_atom_site_calc_flag
_atom_site_refinement_flags
Fe Fe 0.403220(10) 0.41849(4) 1.06946(2) 0.02471(9) Uani 1 1 d .
P1 P 0.387299(19) 0.48222(7) 0.83501(4) 0.02495(14) Uani 1 1 d .
P2 P 0.44191(2) 0.50932(8) 1.30796(5) 0.02905(15) Uani 1 1 d .
O1 O 0.35800(5) 0.0124(2) 0.96889(13) 0.0367(4) Uani 1 1 d .
O2 O 0.33748(5) 0.20723(19) 0.86064(11) 0.0264(4) Uani 1 1 d .
C1 C 0.40057(7) 0.2358(3) 0.98191(17) 0.0254(5) Uani 1 1 d .
C2 C 0.41384(7) 0.3758(3) 0.94551(17) 0.0239(5) Uani 1 1 d .
C3 C 0.45093(7) 0.4244(3) 1.01783(16) 0.0271(5) Uani 1 1 d .
H3 H 0.4665 0.5113 1.0143 0.033 Uiso 1 1 calc R
C4 C 0.46006(8) 0.3185(3) 1.09576(18) 0.0298(6) Uani 1 1 d .
H4 H 0.4825 0.3246 1.1515 0.036 Uiso 1 1 calc R
C5 C 0.42937(7) 0.2029(3) 1.07450(18) 0.0290(6) Uani 1 1 d .
H5 H 0.4280 0.1197 1.1137 0.035 Uiso 1 1 calc R
C6 C 0.40109(7) 0.5137(3) 1.19353(16) 0.0270(5) Uani 1 1 d .
C7 C 0.36734(7) 0.4086(4) 1.15216(17) 0.0319(5) Uani 1 1 d .
H7 H 0.3617 0.3188 1.1809 0.038 Uiso 1 1 calc R
C8 C 0.34412(7) 0.4646(3) 1.06030(18) 0.0341(6) Uani 1 1 d .
H8 H 0.3207 0.4179 1.0185 0.041 Uiso 1 1 calc R
C9 C 0.36261(8) 0.6033(3) 1.04322(18) 0.0315(6) Uani 1 1 d .
H9 H 0.3535 0.6641 0.9883 0.038 Uiso 1 1 calc R
C10 C 0.39755(8) 0.6341(3) 1.12431(18) 0.0299(6) Uani 1 1 d .
H10 H 0.4153 0.7187 1.1314 0.036 Uiso 1 1 calc R
C11 C 0.36412(8) 0.1388(3) 0.93935(18) 0.0268(5) Uani 1 1 d .
C12 C 0.39431(7) 0.3540(3) 0.74318(17) 0.0256(5) Uani 1 1 d .
C13 C 0.41307(8) 0.2079(3) 0.76035(19) 0.0336(6) Uani 1 1 d .
H13 H 0.4240 0.1706 0.8224 0.040 Uiso 1 1 calc R
C14 C 0.41575(9) 0.1169(3) 0.6858(2) 0.0407(7) Uani 1 1 d .
H14 H 0.4275 0.0173 0.6979 0.049 Uiso 1 1 calc R
C15 C 0.40111(8) 0.1732(3) 0.59355(19) 0.0360(7) Uani 1 1 d .
H15 H 0.4036 0.1132 0.5438 0.043 Uiso 1 1 calc R
C16 C 0.38285(8) 0.3192(3) 0.57590(19) 0.0318(6) Uani 1 1 d .
H16 H 0.3733 0.3585 0.5142 0.038 Uiso 1 1 calc R
C17 C 0.37868(7) 0.4068(3) 0.64920(16) 0.0268(5) Uani 1 1 d .
H17 H 0.3652 0.5029 0.6360 0.032 Uiso 1 1 calc R
C18 C 0.42601(8) 0.6338(3) 0.84350(17) 0.0261(5) Uani 1 1 d .
C19 C 0.45691(8) 0.6196(3) 0.80472(18) 0.0300(6) Uani 1 1 d .
H19 H 0.4587 0.5286 0.7719 0.036 Uiso 1 1 calc R
C20 C 0.48518(8) 0.7394(3) 0.81436(18) 0.0338(6) Uani 1 1 d .
H20 H 0.5052 0.7294 0.7868 0.041 Uiso 1 1 calc R
C21 C 0.48340(9) 0.8733(3) 0.86504(19) 0.0376(7) Uani 1 1 d .
H21 H 0.5024 0.9531 0.8721 0.045 Uiso 1 1 calc R
C22 C 0.45338(8) 0.8887(3) 0.90520(18) 0.0363(6) Uani 1 1 d .
H22 H 0.4526 0.9782 0.9403 0.044 Uiso 1 1 calc R
C23 C 0.42433(8) 0.7717(3) 0.89357(18) 0.0307(6) Uani 1 1 d .
H23 H 0.4037 0.7847 0.9190 0.037 Uiso 1 1 calc R
C24 C 0.41593(8) 0.5878(3) 1.38669(18) 0.0305(6) Uani 1 1 d .
C25 C 0.43965(9) 0.6102(4) 1.48217(19) 0.0396(7) Uani 1 1 d .
H25 H 0.4663 0.5726 1.5052 0.048 Uiso 1 1 calc R
C26 C 0.42352(11) 0.6885(4) 1.5430(2) 0.0484(8) Uani 1 1 d .
H26 H 0.4396 0.7036 1.6063 0.058 Uiso 1 1 calc R
C27 C 0.38432(11) 0.7434(3) 1.5109(2) 0.0451(8) Uani 1 1 d .
H27 H 0.3740 0.7969 1.5519 0.054 Uiso 1 1 calc R
C28 C 0.36046(10) 0.7193(3) 1.4182(2) 0.0425(7) Uani 1 1 d .
H28 H 0.3336 0.7547 1.3965 0.051 Uiso 1 1 calc R
C29 C 0.37604(9) 0.6419(3) 1.3556(2) 0.0384(7) Uani 1 1 d .
H29 H 0.3595 0.6267 1.2926 0.046 Uiso 1 1 calc R
C30 C 0.44650(9) 0.2993(3) 1.33730(18) 0.0344(7) Uani 1 1 d .
C31 C 0.41531(10) 0.2098(3) 1.3476(2) 0.0418(7) Uani 1 1 d .
H31 H 0.3910 0.2578 1.3448 0.050 Uiso 1 1 calc R
C32 C 0.41998(13) 0.0479(4) 1.3624(2) 0.0596(10) Uani 1 1 d .
H32 H 0.3987 -0.0126 1.3681 0.071 Uiso 1 1 calc R
C33 C 0.45697(13) -0.0220(4) 1.3687(3) 0.0662(10) Uani 1 1 d .
H33 H 0.4601 -0.1302 1.3773 0.079 Uiso 1 1 calc R
C34 C 0.48850(12) 0.0656(4) 1.3623(3) 0.0604(9) Uani 1 1 d .
H34 H 0.5134 0.0183 1.3689 0.072 Uiso 1 1 calc R
C35 C 0.48335(9) 0.2275(3) 1.3458(2) 0.0407(7) Uani 1 1 d .
H35 H 0.5048 0.2875 1.3405 0.049 Uiso 1 1 calc R
O41 O 0.28377(6) 0.2528(2) 0.66686(12) 0.0330(4) Uani 1 1 d .
O42 O 0.27874(6) 0.0248(2) 0.57663(12) 0.0426(5) Uani 1 1 d .
O43 O 0.27534(5) -0.0978(2) 0.70890(11) 0.0280(4) Uani 1 1 d .
O44 O 0.25709(5) 0.3827(2) 0.86925(12) 0.0353(4) Uani 1 1 d .
O45 O 0.20269(5) 0.4863(2) 0.75318(13) 0.0398(4) Uani 1 1 d .
C41 C 0.30348(8) 0.1129(3) 0.65449(18) 0.0297(6) Uani 1 1 d .
H41 H 0.3300 0.1361 0.6483 0.036 Uiso 1 1 calc R
C42 C 0.30852(7) 0.0091(3) 0.74174(16) 0.0264(5) Uani 1 1 d .
H42 H 0.3352 -0.0427 0.7667 0.032 Uiso 1 1 calc R
C43 C 0.30022(7) 0.1215(3) 0.81233(17) 0.0263(5) Uani 1 1 d .
H43 H 0.2892 0.0683 0.8564 0.032 Uiso 1 1 calc R
C44 C 0.27039(8) 0.2363(3) 0.74725(17) 0.0283(6) Uani 1 1 d .
H44 H 0.2429 0.1905 0.7262 0.034 Uiso 1 1 calc R
C45 C 0.26901(7) 0.3995(3) 0.78729(17) 0.0297(5) Uani 1 1 d .
H45 H 0.2958 0.4500 0.8046 0.036 Uiso 1 1 calc R
C46 C 0.23620(8) 0.5051(3) 0.72037(19) 0.0358(6) Uani 1 1 d .
H46A H 0.2451 0.6138 0.7254 0.043 Uiso 1 1 calc R
H46B H 0.2291 0.4710 0.6548 0.043 Uiso 1 1 calc R
C47 C 0.26605(8) -0.1182(3) 0.60865(18) 0.0311(6) Uani 1 1 d .
C48 C 0.29077(9) -0.2527(3) 0.5904(2) 0.0414(7) Uani 1 1 d .
H48A H 0.2862 -0.2593 0.5235 0.062 Uiso 1 1 calc R
H48B H 0.2825 -0.3493 0.6116 0.062 Uiso 1 1 calc R
H48C H 0.3192 -0.2347 0.6244 0.062 Uiso 1 1 calc R
C49 C 0.22058(8) -0.1356(3) 0.56157(19) 0.0361(6) Uani 1 1 d .
H49A H 0.2071 -0.0499 0.5802 0.054 Uiso 1 1 calc R
H49B H 0.2119 -0.2332 0.5808 0.054 Uiso 1 1 calc R
H49C H 0.2138 -0.1348 0.4937 0.054 Uiso 1 1 calc R
C50 C 0.22015(8) 0.4696(3) 0.85356(19) 0.0385(7) Uani 1 1 d .
C51 C 0.23052(12) 0.6273(4) 0.9026(3) 0.0656(10) Uani 1 1 d .
H51A H 0.2471 0.6864 0.8748 0.098 Uiso 1 1 calc R
H51B H 0.2453 0.6115 0.9691 0.098 Uiso 1 1 calc R
H51C H 0.2058 0.6841 0.8950 0.098 Uiso 1 1 calc R
C52 C 0.19170(10) 0.3719(5) 0.8871(3) 0.0696(12) Uani 1 1 d .
H52A H 0.1659 0.4246 0.8718 0.104 Uiso 1 1 calc R
H52B H 0.2033 0.3575 0.9548 0.104 Uiso 1 1 calc R
H52C H 0.1877 0.2713 0.8562 0.104 Uiso 1 1 calc R

loop_
_atom_site_aniso_label
_atom_site_aniso_U_11
_atom_site_aniso_U_22
_atom_site_aniso_U_33
_atom_site_aniso_U_23
_atom_site_aniso_U_13
_atom_site_aniso_U_12
Fe 0.02477(17) 0.03063(18) 0.02008(18) -0.00114(16) 0.00943(14) 0.00132(16)
P1 0.0276(3) 0.0269(3) 0.0217(3) 0.0005(3) 0.0101(3) 0.0037(3)
P2 0.0326(4) 0.0307(4) 0.0241(4) -0.0011(3) 0.0101(3) -0.0048(3)
O1 0.0406(10) 0.0329(10) 0.0340(10) 0.0080(9) 0.0093(8) -0.0023(9)
O2 0.0300(9) 0.0270(9) 0.0204(9) 0.0015(7) 0.0062(8) -0.0027(7)
C1 0.0258(13) 0.0291(13) 0.0233(13) -0.0001(10) 0.0109(11) 0.0017(10)
C2 0.0235(12) 0.0286(14) 0.0218(13) -0.0033(9) 0.0107(10) 0.0033(9)
C3 0.0234(12) 0.0351(13) 0.0251(12) -0.0020(12) 0.0112(10) 0.0014(12)
C4 0.0267(14) 0.0404(15) 0.0203(13) 0.0006(11) 0.0055(11) 0.0053(11)
C5 0.0298(14) 0.0318(13) 0.0242(14) 0.0019(11) 0.0078(11) 0.0053(11)
C6 0.0304(14) 0.0328(14) 0.0213(13) -0.0041(11) 0.0132(11) 0.0002(11)
C7 0.0328(13) 0.0407(14) 0.0267(13) -0.0042(13) 0.0161(11) -0.0060(14)
C8 0.0233(13) 0.0501(17) 0.0312(15) -0.0087(12) 0.0121(11) 0.0006(11)
C9 0.0290(14) 0.0440(16) 0.0231(14) 0.0017(11) 0.0109(12) 0.0113(12)
C10 0.0333(15) 0.0314(13) 0.0292(15) -0.0026(11) 0.0160(12) 0.0003(11)
C11 0.0307(14) 0.0291(14) 0.0236(14) -0.0007(11) 0.0131(11) 0.0043(11)
C12 0.0252(13) 0.0295(13) 0.0236(14) 0.0008(10) 0.0102(11) -0.0015(10)
C13 0.0427(16) 0.0359(14) 0.0212(14) 0.0027(11) 0.0097(12) 0.0117(12)
C14 0.0550(19) 0.0345(15) 0.0351(17) -0.0003(13) 0.0186(15) 0.0131(14)
C15 0.0445(17) 0.0407(16) 0.0260(15) -0.0057(12) 0.0165(13) 0.0014(12)
C16 0.0378(16) 0.0361(15) 0.0226(14) 0.0023(11) 0.0119(12) -0.0043(12)
C17 0.0288(12) 0.0272(12) 0.0242(13) 0.0014(12) 0.0086(10) -0.0026(12)
C18 0.0308(14) 0.0249(12) 0.0213(13) 0.0024(10) 0.0072(11) 0.0056(10)
C19 0.0300(14) 0.0320(14) 0.0259(14) 0.0010(11) 0.0069(11) 0.0019(11)
C20 0.0281(14) 0.0406(15) 0.0309(15) 0.0007(12) 0.0080(12) -0.0031(11)
C21 0.0384(16) 0.0354(16) 0.0319(15) 0.0024(11) 0.0028(13) -0.0090(11)
C22 0.0501(17) 0.0262(15) 0.0254(14) -0.0015(11) 0.0036(12) 0.0025(12)
C23 0.0387(16) 0.0284(14) 0.0249(14) 0.0036(11) 0.0109(12) 0.0074(12)
C24 0.0380(16) 0.0309(14) 0.0247(15) -0.0003(11) 0.0134(12) -0.0082(12)
C25 0.0393(17) 0.0555(18) 0.0255(15) -0.0024(13) 0.0129(13) -0.0155(14)
C26 0.067(2) 0.059(2) 0.0241(16) -0.0076(14) 0.0219(16) -0.0253(17)
C27 0.069(2) 0.0363(16) 0.043(2) -0.0069(14) 0.0357(17) -0.0134(15)
C28 0.0528(19) 0.0371(15) 0.0442(19) 0.0008(13) 0.0253(16) 0.0046(13)
C29 0.0477(18) 0.0394(15) 0.0292(15) -0.0026(12) 0.0147(14) 0.0027(13)
C30 0.0454(18) 0.0360(15) 0.0208(14) -0.0021(11) 0.0101(13) -0.0094(13)
C31 0.0540(19) 0.0425(17) 0.0339(17) -0.0015(13) 0.0218(15) -0.0098(15)
C32 0.099(3) 0.0421(18) 0.050(2) -0.0019(15) 0.041(2) -0.0253(19)
C33 0.111(3) 0.0336(17) 0.065(2) 0.0028(16) 0.045(2) 0.000(2)
C34 0.079(3) 0.0373(17) 0.070(2) 0.0135(16) 0.033(2) 0.0076(17)
C35 0.0483(18) 0.0345(15) 0.0403(17) 0.0044(13) 0.0167(14) 0.0007(13)
O41 0.0434(11) 0.0305(9) 0.0288(10) 0.0061(7) 0.0174(9) 0.0045(8)
O42 0.0631(13) 0.0381(11) 0.0224(10) -0.0046(8) 0.0092(9) -0.0229(10)
O43 0.0336(9) 0.0257(8) 0.0248(9) -0.0018(8) 0.0099(7) -0.0068(8)
O44 0.0381(10) 0.0393(11) 0.0315(10) 0.0024(8) 0.0155(8) 0.0107(8)
O45 0.0284(9) 0.0481(11) 0.0406(11) 0.0045(9) 0.0090(8) 0.0033(9)
C41 0.0341(15) 0.0299(14) 0.0262(14) -0.0030(11) 0.0116(12) -0.0047(11)
C42 0.0267(13) 0.0271(13) 0.0256(13) 0.0007(11) 0.0091(10) -0.0024(11)
C43 0.0267(13) 0.0284(13) 0.0247(14) -0.0018(10) 0.0098(11) -0.0077(10)
C44 0.0308(14) 0.0325(14) 0.0235(14) -0.0001(11) 0.0117(11) -0.0017(11)
C45 0.0279(13) 0.0293(13) 0.0327(14) -0.0017(12) 0.0114(11) -0.0023(12)
C46 0.0374(15) 0.0306(14) 0.0386(16) 0.0064(12) 0.0120(12) -0.0014(12)
C47 0.0377(15) 0.0305(15) 0.0253(14) 0.0014(10) 0.0110(12) -0.0033(11)
C48 0.0400(18) 0.0460(17) 0.0423(18) -0.0071(14) 0.0193(15) -0.0011(14)
C49 0.0364(15) 0.0379(15) 0.0305(15) -0.0022(11) 0.0068(12) 0.0019(11)
C50 0.0328(14) 0.0455(17) 0.0373(16) -0.0029(12) 0.0123(13) 0.0060(12)
C51 0.075(3) 0.051(2) 0.062(2) -0.0181(17) 0.013(2) 0.0236(18)
C52 0.049(2) 0.109(3) 0.059(2) 0.004(2) 0.0289(18) -0.012(2)

loop_
_atom_type_symbol
_atom_type_description
_atom_type_scat_dispersion_real
_atom_type_scat_dispersion_imag
_atom_type_scat_source
C C 0.0033 0.0016 'International Tables Vol C Tables 4.2.6.8 and 6.1.1.4'
H H 0.0000 0.0000 'International Tables Vol C Tables 4.2.6.8 and 6.1.1.4'
P P 0.1023 0.0942 'International Tables Vol C Tables 4.2.6.8 and 6.1.1.4'
Fe Fe 0.3463 0.8444 'International Tables Vol C Tables 4.2.6.8 and 6.1.1.4'
O O 0.0106 0.0060 'International Tables Vol C Tables 4.2.6.8 and 6.1.1.4'

loop_
_geom_angle_atom_site_label_1
_geom_angle_atom_site_label_2
_geom_angle_atom_site_label_3
_geom_angle
C1 Fe C5 41.41(10)
C1 Fe C7 117.50(11)
C5 Fe C7 107.48(11)
C1 Fe C2 41.84(9)
C5 Fe C2 69.86(10)
C7 Fe C2 151.89(10)
C1 Fe C10 164.39(10)
C5 Fe C10 153.53(10)
C7 Fe C10 68.28(11)
C2 Fe C10 126.55(10)
C1 Fe C6 152.37(10)
C5 Fe C6 118.47(10)
C7 Fe C6 41.15(10)
C2 Fe C6 164.98(10)
C10 Fe C6 40.92(10)
C1 Fe C8 106.41(10)
C5 Fe C8 126.86(11)
C7 Fe C8 40.47(10)
C2 Fe C8 117.56(10)
C10 Fe C8 67.87(10)
C6 Fe C8 68.78(10)
C1 Fe C9 126.09(10)
C5 Fe C9 164.30(10)
C7 Fe C9 67.83(11)
C2 Fe C9 106.80(10)
C10 Fe C9 40.40(10)
C6 Fe C9 68.62(10)
C8 Fe C9 40.02(10)
C1 Fe C3 68.76(10)
C5 Fe C3 68.10(11)
C7 Fe C3 165.85(9)
C2 Fe C3 40.86(9)
C10 Fe C3 109.27(11)
C6 Fe C3 127.92(10)
C8 Fe C3 152.87(10)
C9 Fe C3 120.03(11)
C1 Fe C4 68.50(10)
C5 Fe C4 40.08(10)
C7 Fe C4 127.96(10)
C2 Fe C4 68.86(10)
C10 Fe C4 120.71(11)
C6 Fe C4 108.69(10)
C8 Fe C4 164.84(10)
C9 Fe C4 154.35(11)
C3 Fe C4 40.24(10)
C2 P1 C12 103.08(10)
C2 P1 C18 98.76(11)
C12 P1 C18 100.66(11)
C6 P2 C30 102.81(12)
C6 P2 C24 101.38(11)
C30 P2 C24 102.81(13)
C11 O2 C43 116.60(19)
C5 C1 C2 108.4(2)
C5 C1 C11 121.8(2)
C2 C1 C11 129.8(2)
C5 C1 Fe 70.18(14)
C2 C1 Fe 70.22(13)
C11 C1 Fe 123.81(16)
C3 C2 C1 106.0(2)
C3 C2 P1 125.76(18)
C1 C2 P1 128.10(18)
C3 C2 Fe 70.21(12)
C1 C2 Fe 67.94(13)
P1 C2 Fe 122.55(11)
C4 C3 C2 109.1(2)
C4 C3 Fe 70.08(13)
C2 C3 Fe 68.93(12)
C4 C3 H3 125.5
C2 C3 H3 125.5
Fe C3 H3 127.1
C5 C4 C3 108.6(2)
C5 C4 Fe 68.83(14)
C3 C4 Fe 69.68(13)
C5 C4 H4 125.7
C3 C4 H4 125.7
Fe C4 H4 127.4
C4 C5 C1 108.0(2)
C4 C5 Fe 71.08(15)
C1 C5 Fe 68.41(13)
C4 C5 H5 126.0
C1 C5 H5 126.0
Fe C5 H5 126.1
C10 C6 C7 106.2(2)
C10 C6 P2 122.87(19)
C7 C6 P2 130.97(19)
C10 C6 Fe 69.40(13)
C7 C6 Fe 69.11(13)
P2 C6 Fe 125.90(12)
C8 C7 C6 108.7(2)
C8 C7 Fe 70.33(13)
C6 C7 Fe 69.75(13)
C8 C7 H7 125.7
C6 C7 H7 125.7
Fe C7 H7 125.8
C9 C8 C7 108.2(2)
C9 C8 Fe 70.17(14)
C7 C8 Fe 69.20(13)
C9 C8 H8 125.9
C7 C8 H8 125.9
Fe C8 H8 126.3
C8 C9 C10 108.2(2)
C8 C9 Fe 69.81(15)
C10 C9 Fe 69.23(14)
C8 C9 H9 125.9
C10 C9 H9 125.9
Fe C9 H9 126.6
C9 C10 C6 108.8(2)
C9 C10 Fe 70.37(15)
C6 C10 Fe 69.69(14)
C9 C10 H10 125.6
C6 C10 H10 125.6
Fe C10 H10 125.9
O1 C11 O2 123.0(2)
O1 C11 C1 125.3(2)
O2 C11 C1 111.7(2)
C13 C12 C17 118.1(2)
C13 C12 P1 124.70(19)
C17 C12 P1 117.17(19)
C12 C13 C14 120.6(2)
C12 C13 H13 119.7
C14 C13 H13 119.7
C15 C14 C13 120.4(3)
C15 C14 H14 119.8
C13 C14 H14 119.8
C16 C15 C14 119.4(3)
C16 C15 H15 120.3
C14 C15 H15 120.3
C17 C16 C15 120.2(3)
C17 C16 H16 119.9
C15 C16 H16 119.9
C16 C17 C12 121.2(3)
C16 C17 H17 119.4
C12 C17 H17 119.4
C19 C18 C23 118.3(2)
C19 C18 P1 124.38(19)
C23 C18 P1 117.27(19)
C20 C19 C18 121.0(2)
C20 C19 H19 119.5
C18 C19 H19 119.5
C21 C20 C19 119.8(2)
C21 C20 H20 120.1
C19 C20 H20 120.1
C22 C21 C20 120.1(2)
C22 C21 H21 120.0
C20 C21 H21 120.0
C21 C22 C23 120.5(2)
C21 C22 H22 119.8
C23 C22 H22 119.8
C22 C23 C18 120.2(2)
C22 C23 H23 119.9
C18 C23 H23 119.9
C29 C24 C25 118.2(2)
C29 C24 P2 124.3(2)
C25 C24 P2 117.1(2)
C26 C25 C24 120.2(3)
C26 C25 H25 119.9
C24 C25 H25 119.9
C27 C26 C25 120.9(3)
C27 C26 H26 119.5
C25 C26 H26 119.5
C26 C27 C28 119.5(3)
C26 C27 H27 120.3
C28 C27 H27 120.3
C27 C28 C29 120.6(3)
C27 C28 H28 119.7
C29 C28 H28 119.7
C24 C29 C28 120.5(3)
C24 C29 H29 119.7
C28 C29 H29 119.7
C31 C30 C35 119.2(3)
C31 C30 P2 123.9(2)
C35 C30 P2 116.9(2)
C30 C31 C32 120.6(3)
C30 C31 H31 119.7
C32 C31 H31 119.7
C33 C32 C31 119.1(3)
C33 C32 H32 120.4
C31 C32 H32 120.4
C34 C33 C32 120.9(3)
C34 C33 H33 119.5
C32 C33 H33 119.5
C33 C34 C35 119.6(3)
C33 C34 H34 120.2
C35 C34 H34 120.2
C30 C35 C34 120.5(3)
C30 C35 H35 119.8
C34 C35 H35 119.8
C41 O41 C44 109.79(18)
C41 O42 C47 110.35(19)
C42 O43 C47 107.74(17)
C45 O44 C50 108.50(19)
C50 O45 C46 105.71(19)
O42 C41 O41 111.6(2)
O42 C41 C42 104.91(19)
O41 C41 C42 106.91(19)
O42 C41 H41 111.1
O41 C41 H41 111.1
C42 C41 H41 111.1
O43 C42 C43 108.36(18)
O43 C42 C41 103.40(18)
C43 C42 C41 103.60(19)
O43 C42 H42 113.5
C43 C42 H42 113.5
C41 C42 H42 113.5
O2 C43 C44 107.29(19)
O2 C43 C42 108.08(18)
C44 C43 C42 102.17(19)
O2 C43 H43 112.9
C44 C43 H43 112.9
C42 C43 H43 112.9
O41 C44 C43 104.61(19)
O41 C44 C45 107.72(19)
C43 C44 C45 116.3(2)
O41 C44 H44 109.3
C43 C44 H44 109.3
C45 C44 H44 109.3
O44 C45 C44 107.7(2)
O44 C45 C46 104.37(19)
C44 C45 C46 113.4(2)
O44 C45 H45 110.4
C44 C45 H45 110.4
C46 C45 H45 110.4
O45 C46 C45 103.1(2)
O45 C46 H46A 111.1
C45 C46 H46A 111.1
O45 C46 H46B 111.1
C45 C46 H46B 111.1
H46A C46 H46B 109.1
O42 C47 O43 105.24(19)
O42 C47 C49 108.9(2)
O43 C47 C49 109.0(2)
O42 C47 C48 108.7(2)
O43 C47 C48 110.0(2)
C49 C47 C48 114.5(2)
C47 C48 H48A 109.5
C47 C48 H48B 109.5
H48A C48 H48B 109.5
C47 C48 H48C 109.5
H48A C48 H48C 109.5
H48B C48 H48C 109.5
C47 C49 H49A 109.5
C47 C49 H49B 109.5
H49A C49 H49B 109.5
C47 C49 H49C 109.5
H49A C49 H49C 109.5
H49B C49 H49C 109.5
O45 C50 O44 105.07(19)
O45 C50 C52 108.4(2)
O44 C50 C52 108.6(3)
O45 C50 C51 111.7(3)
O44 C50 C51 109.0(2)
C52 C50 C51 113.7(3)
C50 C51 H51A 109.5
C50 C51 H51B 109.5
H51A C51 H51B 109.5
C50 C51 H51C 109.5
H51A C51 H51C 109.5
H51B C51 H51C 109.5
C50 C52 H52A 109.5
C50 C52 H52B 109.5
H52A C52 H52B 109.5
C50 C52 H52C 109.5
H52A C52 H52C 109.5
H52B C52 H52C 109.5

loop_
_geom_bond_atom_site_label_1
_geom_bond_atom_site_label_2
_geom_bond_distance
Fe C1 2.014(2)
Fe C5 2.038(2)
Fe C7 2.041(2)
Fe C2 2.045(2)
Fe C10 2.046(3)
Fe C6 2.050(2)
Fe C8 2.056(2)
Fe C9 2.061(3)
Fe C3 2.062(2)
Fe C4 2.067(3)
P1 C2 1.833(2)
P1 C12 1.835(2)
P1 C18 1.840(3)
P2 C6 1.813(2)
P2 C30 1.833(3)
P2 C24 1.840(3)
O1 C11 1.209(3)
O2 C11 1.356(3)
O2 C43 1.449(3)
C1 C5 1.433(4)
C1 C2 1.449(3)
C1 C11 1.465(4)
C2 C3 1.434(3)
C3 C4 1.420(4)
C3 H3 0.9300
C4 C5 1.407(4)
C4 H4 0.9300
C5 H5 0.9300
C6 C10 1.432(4)
C6 C7 1.438(4)
C7 C8 1.417(4)
C7 H7 0.9300
C8 C9 1.409(4)
C8 H8 0.9300
C9 C10 1.418(4)
C9 H9 0.9300
C10 H10 0.9300
C12 C13 1.386(4)
C12 C17 1.397(3)
C13 C14 1.387(4)
C13 H13 0.9300
C14 C15 1.383(4)
C14 H14 0.9300
C15 C16 1.378(4)
C15 H15 0.9300
C16 C17 1.374(4)
C16 H16 0.9300
C17 H17 0.9300
C18 C19 1.394(3)
C18 C23 1.403(3)
C19 C20 1.390(4)
C19 H19 0.9300
C20 C21 1.381(4)
C20 H20 0.9300
C21 C22 1.381(4)
C21 H21 0.9300
C22 C23 1.388(4)
C22 H22 0.9300
C23 H23 0.9300
C24 C29 1.385(4)
C24 C25 1.397(4)
C25 C26 1.393(4)
C25 H25 0.9300
C26 C27 1.367(5)
C26 H26 0.9300
C27 C28 1.367(4)
C27 H27 0.9300
C28 C29 1.398(4)
C28 H28 0.9300
C29 H29 0.9300
C30 C31 1.379(4)
C30 C35 1.389(4)
C31 C32 1.395(4)
C31 H31 0.9300
C32 C33 1.394(5)
C32 H32 0.9300
C33 C34 1.358(5)
C33 H33 0.9300
C34 C35 1.400(4)
C34 H34 0.9300
C35 H35 0.9300
O41 C41 1.417(3)
O41 C44 1.439(3)
O42 C41 1.405(3)
O42 C47 1.432(3)
O43 C42 1.420(3)
O43 C47 1.432(3)
O44 C45 1.431(3)
O44 C50 1.433(3)
O45 C50 1.421(3)
O45 C46 1.424(3)
C41 C42 1.535(3)
C41 H41 0.9800
C42 C43 1.524(3)
C42 H42 0.9800
C43 C44 1.513(4)
C43 H43 0.9800
C44 C45 1.519(4)
C44 H44 0.9800
C45 C46 1.527(4)
C45 H45 0.9800
C46 H46A 0.9700
C46 H46B 0.9700
C47 C49 1.505(4)
C47 C48 1.513(4)
C48 H48A 0.9600
C48 H48B 0.9600
C48 H48C 0.9600
C49 H49A 0.9600
C49 H49B 0.9600
C49 H49C 0.9600
C50 C52 1.507(4)
C50 C51 1.512(4)
C51 H51A 0.9600
C51 H51B 0.9600
C51 H51C 0.9600
C52 H52A 0.9600
C52 H52B 0.9600
C52 H52C 0.9600
